data_4311159
loop_
_publ_author_name
'Massimo Di Vaira'
'Carla Bazzicalupi'
'Pierluigi Orioli'
'Luigi Messori'
'Bruno Bruni'
'Paolo Zatta'

_publ_section_title
;
 Clioquinol, a Drug for Alzheimer's Disease Specifically Interfering with
 Brain Metal Metabolism: Structural Characterization of Its Zinc(II) and
 Copper(II) Complexes
;
_journal_name_full 'Inorganic Chemistry'
_journal_page_first 3795
_journal_page_last 3797
_journal_paper_doi 10.1021/ic0494051
_journal_volume 43
_journal_year 2004
_chemical_formula_moiety
;
[(C9 H4 CL I N O -1)2, (Zn 2+), (H2 O)]2, (C4 H8 O), (H2 O)
;
_chemical_formula_sum 'C40 H30 Cl4 I4 N4 O8 Zn2'
_chemical_formula_weight 1474.82
_chemical_name_systematic
;
 ?
;
_space_group_IT_number 2
_symmetry_cell_setting triclinic
_symmetry_space_group_name_Hall '-P 1'
_symmetry_space_group_name_H-M 'P -1'
_atom_sites_solution_hydrogens geom
_atom_sites_solution_primary direct
_atom_sites_solution_secondary difmap
_audit_creation_method shelxl-97
_cell_angle_alpha 99.610(5)
_cell_angle_beta 95.560(5)
_cell_angle_gamma 92.510(5)
_cell_formula_units_Z 2
_cell_length_a 10.265(5)
_cell_length_b 11.432(5)
_cell_length_c 20.320(5)
_cell_measurement_reflns_used 25
_cell_measurement_temperature 298
_cell_measurement_theta_max 13
_cell_measurement_theta_min 7
_cell_volume 2335.6(16)
_computing_cell_refinement 'ENRAF NONIUS MACH3'
_computing_data_collection 'ENRAF NONIUS MACH3'
_computing_data_reduction 'ENRAF NONIUS MACH3'
_computing_molecular_graphics 'ORTEP3 Ver. 1.01\b (Farrugia, 1997)'
_computing_publication_material 'PARST93 (Nardelli, 1993)'
_computing_structure_refinement 'SHELXL-97 (Sheldrick, 1997)'
_computing_structure_solution 'SIR97(Altomare, 1999)'
_diffrn_ambient_temperature 298
_diffrn_measured_fraction_theta_full 0.997
_diffrn_measured_fraction_theta_max 0.997
_diffrn_measurement_device_type 'ENRAF NONIUS MACH3'
_diffrn_measurement_method \q/2\q
_diffrn_radiation_monochromator graphite
_diffrn_radiation_source 'fine-focus sealed tube'
_diffrn_radiation_type mok\a
_diffrn_radiation_wavelength 0.71069
_diffrn_reflns_av_R_equivalents 0.0896
_diffrn_reflns_av_sigmaI/netI 0.2171
_diffrn_reflns_limit_h_max 12
_diffrn_reflns_limit_h_min -12
_diffrn_reflns_limit_k_max 13
_diffrn_reflns_limit_k_min -13
_diffrn_reflns_limit_l_max 24
_diffrn_reflns_limit_l_min 0
_diffrn_reflns_number 8208
_diffrn_reflns_theta_full 24.98
_diffrn_reflns_theta_max 24.98
_diffrn_reflns_theta_min 2.61
_diffrn_standards_decay_% 0
_diffrn_standards_interval_time 60
_diffrn_standards_number 2
_exptl_absorpt_coefficient_mu 3.953
_exptl_absorpt_correction_T_max 0.45
_exptl_absorpt_correction_T_min 0.25
_exptl_absorpt_correction_type empirical
_exptl_crystal_colour orange
_exptl_crystal_density_diffrn 2.097
_exptl_crystal_density_method 'not measured'
_exptl_crystal_description needles
_exptl_crystal_F_000 1404
_exptl_crystal_size_max 0.5
_exptl_crystal_size_mid 0.3
_exptl_crystal_size_min 0.2
_refine_diff_density_max 1.595
_refine_diff_density_min -1.849
_refine_diff_density_rms 0.364
_refine_ls_extinction_coef 0.0018(4)
_refine_ls_extinction_expression fc^*^=kfc[1+0.001xfc^2^\l^3^/sin(2\q)]^-1/4^
_refine_ls_extinction_method shelxl
_refine_ls_goodness_of_fit_ref 0.907
_refine_ls_hydrogen_treatment none
_refine_ls_matrix_type full
_refine_ls_number_parameters 560
_refine_ls_number_reflns 8199
_refine_ls_number_restraints 372
_refine_ls_restrained_S_all 0.893
_refine_ls_R_factor_all 0.2117
_refine_ls_R_factor_gt 0.0751
_refine_ls_shift/su_max 0.002
_refine_ls_shift/su_mean 0.000
_refine_ls_structure_factor_coef Fsqd
_refine_ls_weighting_details 'calc w=1/[\s^2^(fo^2^)+(0.1549p)^2^+0.0000p] where p=(fo^2^+2fc^2^)/3'
_refine_ls_weighting_scheme calc
_refine_ls_wR_factor_gt 0.1988
_refine_ls_wR_factor_ref 0.2860
_reflns_number_gt 3396
_reflns_number_total 8199
_reflns_threshold_expression >2sigma(i)
_cod_data_source_file ic0494051rom20040506_114119_1.cif
_cod_data_source_block '[Zn(CQ)2(H2O)]2.THF.H2O'
_cod_depositor_comments
;
The following automatic conversions were performed:
'_refine_ls_structure_factor_coef' value 'fsqd' changed to 'Fsqd'
according to '/home/saulius/struct/CIF-dictionaries/cif_core.dic'
dictionary named 'cif_core.dic' version 2.4.1 from
2010-06-29.

'_atom_site_adp_type' value 'uani' changed to 'Uani'
according to '/home/saulius/struct/CIF-dictionaries/cif_core.dic'
dictionary named 'cif_core.dic' version 2.4.1 from 2010-06-29 (62
times).

'_atom_site_adp_type' value 'uiso' changed to 'Uiso' according to
'/home/saulius/struct/CIF-dictionaries/cif_core.dic' dictionary named
'cif_core.dic' version 2.4.1 from 2010-06-29 (24
times).

'_atom_site_refinement_flags' value 'u' changed to 'U' according
to '/home/saulius/struct/CIF-dictionaries/cif_core.dic' dictionary named
'cif_core.dic' version 2.4.1 from 2010-06-29 (62
times).

'_atom_site_refinement_flags' value 'r' changed to 'R' according
to '/home/saulius/struct/CIF-dictionaries/cif_core.dic' dictionary named
'cif_core.dic' version 2.4.1 from 2010-06-29 (8 times).

Automatic conversion script
Id: cif_fix_enum 1527 2010-12-29 10:47:43Z saulius 
;
_cod_database_code 4311159

loop_
_symmetry_equiv_pos_as_xyz
'x, y, z'
'-x, -y, -z'

loop_
_atom_site_label
_atom_site_type_symbol
_atom_site_fract_x
_atom_site_fract_y
_atom_site_fract_z
_atom_site_U_iso_or_equiv
_atom_site_adp_type
_atom_site_occupancy
_atom_site_symmetry_multiplicity
_atom_site_calc_flag
_atom_site_refinement_flags
_atom_site_disorder_assembly
_atom_site_disorder_group
i1 i 0.46888(13) 0.41093(13) 0.15265(8) 0.0521(4) Uani 1 1 d U . .
i3 i 0.99585(13) 0.14574(16) 0.10487(8) 0.0607(5) Uani 1 1 d U . .
i2 i 1.35610(14) 0.25261(17) 0.42811(9) 0.0681(5) Uani 1 1 d U . .
i4 i 0.10741(16) -0.07699(18) 0.27740(12) 0.0849(7) Uani 1 1 d U . .
zn1 zn 0.9113(2) 0.3143(2) 0.28762(12) 0.0405(6) Uani 1 1 d U . .
zn2 zn 0.5403(2) 0.0331(2) 0.18412(12) 0.0414(6) Uani 1 1 d U . .
cl4 cl 0.4433(6) -0.4263(6) 0.3569(3) 0.0734(19) Uani 1 1 d U . .
cl2 cl 1.0176(6) 0.3667(6) 0.6322(3) 0.0660(17) Uani 1 1 d U . .
cl1 cl 0.8602(7) 0.6202(7) 0.0224(4) 0.084(2) Uani 1 1 d U . .
o6 o 0.5551(13) 0.1858(12) 0.2538(7) 0.045(3) Uani 1 1 d U . .
o2 o 1.0859(12) 0.2974(12) 0.3433(6) 0.044(3) Uani 1 1 d U . .
o1 o 0.7385(12) 0.3552(12) 0.2358(7) 0.043(3) Uani 1 1 d U . .
n3 n 0.4707(12) 0.0813(13) 0.0936(8) 0.033(3) Uani 1 1 d U . .
o3 o 0.7170(12) 0.0665(12) 0.1490(6) 0.041(3) Uani 1 1 d U . .
c25 c 0.8044(17) 0.1594(17) 0.0646(10) 0.039(4) Uani 1 1 d U . .
n4 n 0.6039(14) -0.1198(15) 0.2189(8) 0.041(4) Uani 1 1 d U . .
c31 c 0.5250(17) -0.2651(16) 0.2810(9) 0.034(4) Uani 1 1 d U . .
n1 n 0.9858(14) 0.4243(14) 0.2293(8) 0.037(4) Uani 1 1 d U . .
c6 c 0.7632(15) 0.4162(15) 0.1885(8) 0.026(4) Uani 1 1 d U . .
c33 c 0.3852(17) -0.1075(18) 0.2475(9) 0.039(5) Uani 1 1 d U . .
c7 c 0.6601(18) 0.4483(17) 0.1426(10) 0.041(5) Uani 1 1 d U . .
o4 o 0.3731(13) -0.0194(12) 0.2159(7) 0.048(4) Uani 1 1 d U . .
o5 o 0.8730(12) 0.1364(13) 0.2645(7) 0.046(3) Uani 1 1 d U . .
c11 c 0.711(2) 0.407(2) 0.4679(11) 0.054(6) Uani 1 1 d U . .
h11 h 0.6268 0.4248 0.4781 0.065 Uiso 1 1 calc . . .
c24 c 0.7036(17) 0.1166(16) 0.0951(9) 0.034(4) Uani 1 1 d U . .
c22 c 0.544(2) 0.1800(17) 0.0063(10) 0.044(5) Uani 1 1 d U . .
c10 c 0.7407(18) 0.3900(18) 0.4010(10) 0.043(5) Uani 1 1 d U . .
h10 h 0.6760 0.4048 0.3686 0.051 Uiso 1 1 calc . . .
c4 c 0.9348(19) 0.5275(17) 0.1347(9) 0.040(5) Uani 1 1 d U . .
c16 c 1.175(2) 0.2941(18) 0.4568(11) 0.047(5) Uani 1 1 d U . .
c8 c 0.693(2) 0.512(2) 0.0900(11) 0.055(6) Uani 1 1 d U . .
h8 h 0.6282 0.5302 0.0588 0.066 Uiso 1 1 calc . . .
c5 c 0.8974(19) 0.4538(18) 0.1844(10) 0.043(5) Uani 1 1 d U . .
c26 c 0.7808(18) 0.2153(19) 0.0091(10) 0.044(5) Uani 1 1 d U . .
h26 h 0.8520 0.2460 -0.0090 0.052 Uiso 1 1 calc . . .
n2 n 0.8503(16) 0.3553(15) 0.3809(8) 0.044(4) Uani 1 1 d U . .
c34 c 0.2873(17) -0.1575(18) 0.2799(10) 0.042(5) Uani 1 1 d U . .
c9 c 0.825(2) 0.5446(19) 0.0875(10) 0.047(5) Uani 1 1 d U . .
c13 c 0.9276(17) 0.3626(17) 0.5006(10) 0.039(5) Uani 1 1 d U . .
c36 c 0.424(2) -0.3052(19) 0.3152(11) 0.048(5) Uani 1 1 d U . .
c32 c 0.5026(19) -0.1650(18) 0.2483(10) 0.043(5) Uani 1 1 d U . .
c17 c 1.1559(18) 0.3159(18) 0.5275(10) 0.041(5) Uani 1 1 d U . .
h17 h 1.2246 0.3096 0.5598 0.049 Uiso 1 1 calc . . .
c30 c 0.6521(17) -0.3140(16) 0.2786(10) 0.038(5) Uani 1 1 d U . .
h30 h 0.6687 -0.3811 0.2977 0.046 Uiso 1 1 calc . . .
c1 c 1.1089(19) 0.459(2) 0.2279(12) 0.050(5) Uani 1 1 d U . .
h1 h 1.1720 0.4320 0.2570 0.061 Uiso 1 1 calc . . .
c19 c 0.351(2) 0.0812(18) 0.0686(11) 0.046(5) Uani 1 1 d U . .
h19 h 0.2856 0.0471 0.0893 0.055 Uiso 1 1 calc . . .
c28 c 0.7180(16) -0.1658(16) 0.2170(10) 0.036(4) Uani 1 1 d U . .
h28 h 0.7813 -0.1339 0.1941 0.043 Uiso 1 1 calc . . .
c2 c 1.1512(19) 0.5348(19) 0.1841(12) 0.051(6) Uani 1 1 d U . .
h2 h 1.2377 0.5651 0.1880 0.062 Uiso 1 1 calc . . .
c15 c 1.075(2) 0.3104(18) 0.4067(11) 0.045(5) Uani 1 1 d U . .
c3 c 1.060(2) 0.561(2) 0.1367(12) 0.059(6) Uani 1 1 d U . .
h3 h 1.0865 0.6037 0.1046 0.070 Uiso 1 1 calc . . .
c14 c 0.9513(16) 0.3438(15) 0.4288(9) 0.030(4) Uani 1 1 d U . .
c18 c 1.035(2) 0.3461(18) 0.5461(9) 0.042(5) Uani 1 1 d U . .
c23 c 0.5742(17) 0.1286(15) 0.0658(9) 0.031(4) Uani 1 1 d U . .
cl3 cl 0.6301(6) 0.3002(6) -0.0876(3) 0.0705(18) Uani 1 1 d U . .
c35 c 0.306(2) -0.251(2) 0.3150(13) 0.057(6) Uani 1 1 d U . .
h35 h 0.2395 -0.2769 0.3381 0.068 Uiso 1 1 calc . . .
c12 c 0.806(2) 0.398(2) 0.5174(11) 0.053(6) Uani 1 1 d U . .
h12 h 0.7900 0.4151 0.5622 0.064 Uiso 1 1 calc . . .
c21 c 0.4173(18) 0.1786(19) -0.0190(10) 0.045(5) Uani 1 1 d U . .
h21 h 0.3988 0.2108 -0.0577 0.054 Uiso 1 1 calc . . .
c20 c 0.314(2) 0.132(2) 0.0089(12) 0.055(6) Uani 1 1 d U . .
h20 h 0.2270 0.1338 -0.0089 0.066 Uiso 1 1 calc . . .
c27 c 0.657(2) 0.2267(18) -0.0199(9) 0.042(5) Uani 1 1 d U . .
c29 c 0.747(2) -0.264(2) 0.2493(12) 0.055(6) Uani 1 1 d U . .
h29 h 0.8299 -0.2930 0.2502 0.066 Uiso 1 1 calc . . .
o7 o 0.772(2) 0.0426(19) 0.3684(9) 0.089(6) Uani 1 1 d U . .
c37 c 0.656(3) 0.058(3) 0.3981(16) 0.089(9) Uani 1 1 d U . .
h37a h 0.5876 0.0026 0.3729 0.107 Uiso 1 1 calc R . .
h37b h 0.6290 0.1379 0.3969 0.107 Uiso 1 1 calc R . .
c40 c 0.875(3) 0.020(3) 0.4218(17) 0.102(10) Uani 1 1 d U . .
h40a h 0.9077 -0.0587 0.4101 0.122 Uiso 1 1 calc R . .
h40b h 0.9485 0.0784 0.4275 0.122 Uiso 1 1 calc R . .
c39 c 0.812(3) 0.028(3) 0.4810(17) 0.105(11) Uani 1 1 d U . .
h39a h 0.8498 0.0970 0.5129 0.126 Uiso 1 1 calc R . .
h39b h 0.8272 -0.0419 0.5011 0.126 Uiso 1 1 calc R . .
c38 c 0.672(4) 0.039(4) 0.467(2) 0.134(14) Uani 1 1 d U . .
h38a h 0.6235 -0.0332 0.4720 0.161 Uiso 1 1 calc R . .
h38b h 0.6430 0.1054 0.4970 0.161 Uiso 1 1 calc R . .
o8 o 0.2761(16) 0.2060(14) 0.2436(8) 0.065(4) Uani 1 1 d U . .

loop_
_atom_site_aniso_label
_atom_site_aniso_U_11
_atom_site_aniso_U_22
_atom_site_aniso_U_33
_atom_site_aniso_U_23
_atom_site_aniso_U_13
_atom_site_aniso_U_12
i1 0.0554(8) 0.0385(9) 0.0592(10) 0.0017(7) 0.0003(7) 0.0061(6)
i3 0.0470(7) 0.0798(12) 0.0558(10) 0.0111(9) 0.0088(7) 0.0049(7)
i2 0.0542(8) 0.0874(14) 0.0617(11) 0.0107(10) 0.0006(8) 0.0118(8)
i4 0.0609(9) 0.0838(14) 0.1265(18) 0.0484(13) 0.0340(11) 0.0165(9)
zn1 0.0525(12) 0.0362(14) 0.0305(13) 0.0029(11) 0.0007(10) -0.0014(10)
zn2 0.0548(13) 0.0329(14) 0.0388(14) 0.0088(11) 0.0115(11) 0.0018(10)
cl4 0.091(4) 0.073(4) 0.072(4) 0.046(4) 0.025(4) 0.016(3)
cl2 0.087(4) 0.080(5) 0.032(3) 0.017(3) 0.007(3) -0.007(3)
cl1 0.098(5) 0.095(5) 0.078(5) 0.059(4) 0.024(4) 0.024(4)
o6 0.060(7) 0.031(7) 0.040(8) -0.003(6) -0.002(6) -0.010(6)
o2 0.050(7) 0.051(9) 0.025(7) -0.004(6) -0.008(6) 0.008(6)
o1 0.050(7) 0.037(8) 0.042(8) 0.002(7) 0.011(6) 0.004(6)
n3 0.027(6) 0.031(8) 0.036(8) -0.003(7) -0.003(6) -0.003(6)
o3 0.056(7) 0.038(8) 0.031(7) 0.010(6) 0.008(6) 0.000(6)
c25 0.044(9) 0.031(10) 0.039(10) 0.004(9) 0.004(8) -0.010(8)
n4 0.044(7) 0.056(10) 0.026(8) 0.018(8) 0.002(7) -0.011(7)
c31 0.046(9) 0.030(10) 0.027(9) 0.011(8) 0.003(7) 0.000(7)
n1 0.042(7) 0.033(9) 0.034(9) 0.010(7) -0.003(7) -0.004(6)
c6 0.034(7) 0.029(9) 0.013(8) -0.009(7) 0.007(6) 0.010(7)
c33 0.046(9) 0.043(11) 0.027(10) -0.002(9) 0.014(8) 0.004(8)
c7 0.055(9) 0.032(10) 0.035(10) -0.003(9) 0.008(8) 0.009(8)
o4 0.063(7) 0.042(8) 0.048(8) 0.025(7) 0.016(7) 0.016(6)
o5 0.044(6) 0.051(9) 0.037(7) -0.003(7) 0.002(6) -0.007(6)
c11 0.061(11) 0.054(12) 0.045(12) 0.002(10) 0.010(10) -0.018(9)
c24 0.044(8) 0.024(9) 0.034(10) 0.006(8) 0.005(8) 0.007(7)
c22 0.075(11) 0.028(10) 0.028(10) 0.000(8) 0.002(9) 0.018(9)
c10 0.053(10) 0.035(11) 0.041(11) 0.013(9) 0.006(9) -0.006(8)
c4 0.066(10) 0.033(10) 0.024(9) 0.009(8) 0.017(8) 0.005(8)
c16 0.070(11) 0.031(10) 0.038(11) 0.006(9) -0.005(9) 0.007(9)
c8 0.078(12) 0.054(12) 0.039(11) 0.014(10) 0.019(10) 0.023(10)
c5 0.056(10) 0.033(10) 0.038(10) -0.008(9) 0.013(9) 0.008(8)
c26 0.044(9) 0.045(11) 0.041(11) 0.007(9) 0.003(8) -0.003(8)
n2 0.060(9) 0.037(9) 0.033(9) -0.005(8) 0.015(8) 0.003(7)
c34 0.040(9) 0.039(11) 0.044(11) 0.001(9) 0.003(8) -0.022(8)
c9 0.072(11) 0.040(11) 0.032(10) 0.016(9) 0.008(9) -0.008(9)
c13 0.039(8) 0.030(10) 0.043(11) 0.000(9) 0.007(8) -0.013(7)
c36 0.058(10) 0.041(11) 0.044(11) 0.004(10) 0.010(9) -0.013(9)
c32 0.057(10) 0.034(10) 0.030(10) -0.003(9) -0.010(8) -0.007(8)
c17 0.049(9) 0.042(11) 0.033(10) 0.007(9) 0.004(8) 0.013(8)
c30 0.039(8) 0.025(9) 0.041(11) -0.010(8) -0.015(8) -0.010(7)
c1 0.049(10) 0.048(12) 0.055(12) 0.012(10) 0.003(9) 0.011(9)
c19 0.070(11) 0.029(10) 0.041(11) 0.005(9) 0.010(9) 0.013(9)
c28 0.038(8) 0.028(10) 0.040(10) -0.001(9) 0.008(8) -0.007(7)
c2 0.059(10) 0.043(11) 0.063(13) 0.031(10) 0.017(10) 0.019(9)
c15 0.062(10) 0.034(11) 0.038(11) 0.005(9) 0.003(9) 0.000(9)
c3 0.063(11) 0.058(13) 0.059(13) 0.013(11) 0.018(10) 0.011(10)
c14 0.038(8) 0.023(9) 0.024(9) -0.008(8) 0.003(7) -0.007(7)
c18 0.076(11) 0.037(11) 0.009(8) -0.011(8) 0.006(8) -0.002(9)
c23 0.052(9) 0.017(9) 0.023(9) -0.002(7) 0.007(7) -0.003(7)
cl3 0.090(4) 0.076(5) 0.053(4) 0.035(4) 0.009(3) -0.007(3)
c35 0.062(11) 0.038(12) 0.068(13) 0.006(11) 0.009(10) -0.007(9)
c12 0.076(12) 0.042(12) 0.044(12) 0.004(10) 0.030(10) 0.007(10)
c21 0.044(9) 0.046(11) 0.040(11) 0.006(9) -0.010(8) 0.000(8)
c20 0.056(10) 0.045(12) 0.056(13) -0.010(10) 0.002(10) 0.010(9)
c27 0.070(11) 0.032(10) 0.021(9) -0.003(8) -0.001(8) 0.007(9)
c29 0.060(11) 0.040(11) 0.062(13) 0.005(10) 0.000(10) 0.008(9)
o7 0.105(12) 0.107(13) 0.065(11) 0.037(10) 0.020(10) 0.006(10)
c37 0.079(14) 0.104(17) 0.081(16) 0.017(14) -0.004(13) 0.003(13)
c40 0.102(16) 0.103(18) 0.107(18) 0.036(15) 0.011(14) 0.017(14)
c39 0.128(18) 0.105(18) 0.089(17) 0.032(14) 0.028(15) 0.003(15)
c38 0.127(19) 0.15(2) 0.12(2) 0.029(17) 0.019(16) 0.000(16)
o8 0.090(10) 0.046(9) 0.067(10) 0.005(8) 0.040(8) 0.017(7)

loop_
_atom_type_symbol
_atom_type_description
_atom_type_scat_dispersion_real
_atom_type_scat_dispersion_imag
_atom_type_scat_source
c c 0.0033 0.0016 'international tables vol c tables 4.2.6.8 and 6.1.1.4'
h h 0.0000 0.0000 'international tables vol c tables 4.2.6.8 and 6.1.1.4'
n n 0.0061 0.0033 'international tables vol c tables 4.2.6.8 and 6.1.1.4'
o o 0.0106 0.0060 'international tables vol c tables 4.2.6.8 and 6.1.1.4'
cl cl 0.1484 0.1585 'international tables vol c tables 4.2.6.8 and 6.1.1.4'
zn zn 0.2839 1.4301 'international tables vol c tables 4.2.6.8 and 6.1.1.4'
i i -0.4742 1.8119 'international tables vol c tables 4.2.6.8 and 6.1.1.4'

loop_
_geom_angle_atom_site_label_1
_geom_angle_atom_site_label_2
_geom_angle_atom_site_label_3
_geom_angle
_geom_angle_site_symmetry_1
_geom_angle_site_symmetry_3
_geom_angle_publ_flag
o5 zn1 n1 127.8(6) . . ?
o5 zn1 n2 102.9(6) . . ?
n1 zn1 n2 129.3(7) . . ?
o5 zn1 o2 92.6(5) . . ?
n1 zn1 o2 96.3(6) . . ?
n2 zn1 o2 81.8(6) . . ?
o5 zn1 o1 94.8(5) . . ?
n1 zn1 o1 79.9(5) . . ?
n2 zn1 o1 95.7(6) . . ?
o2 zn1 o1 172.5(6) . . ?
o4 zn2 o6 91.1(6) . . ?
o4 zn2 o3 173.3(6) . . ?
o6 zn2 o3 94.5(5) . . ?
o4 zn2 n3 100.8(5) . . ?
o6 zn2 n3 105.9(6) . . ?
o3 zn2 n3 81.2(5) . . ?
o4 zn2 n4 81.7(5) . . ?
o6 zn2 n4 116.0(6) . . ?
o3 zn2 n4 92.6(5) . . ?
n3 zn2 n4 137.9(6) . . ?
c15 o2 zn1 112.6(12) . . ?
c6 o1 zn1 111.3(10) . . ?
c19 n3 c23 122.8(17) . . ?
c19 n3 zn2 127.8(13) . . ?
c23 n3 zn2 109.0(11) . . ?
c24 o3 zn2 112.3(11) . . ?
c24 c25 c26 121.4(17) . . ?
c24 c25 i3 118.7(14) . . ?
c26 c25 i3 119.8(13) . . ?
c28 n4 c32 123.5(17) . . ?
c28 n4 zn2 129.3(12) . . ?
c32 n4 zn2 107.2(12) . . ?
c36 c31 c32 117.8(17) . . ?
c36 c31 c30 124.9(17) . . ?
c32 c31 c30 117.3(16) . . ?
c1 n1 c5 118.3(17) . . ?
c1 n1 zn1 127.9(13) . . ?
c5 n1 zn1 113.5(12) . . ?
o1 c6 c5 118.1(15) . . ?
o1 c6 c7 121.9(15) . . ?
c5 c6 c7 120.0(16) . . ?
o4 c33 c32 119.2(16) . . ?
o4 c33 c34 125.9(17) . . ?
c32 c33 c34 114.9(18) . . ?
c6 c7 c8 119.6(17) . . ?
c6 c7 i1 121.1(13) . . ?
c8 c7 i1 119.2(14) . . ?
c33 o4 zn2 113.1(11) . . ?
c12 c11 c10 119.3(19) . . ?
o3 c24 c25 125.4(16) . . ?
o3 c24 c23 118.0(15) . . ?
c25 c24 c23 116.6(16) . . ?
c21 c22 c27 127.3(19) . . ?
c21 c22 c23 118.5(19) . . ?
c27 c22 c23 114.2(18) . . ?
n2 c10 c11 125.4(19) . . ?
c3 c4 c9 129.5(18) . . ?
c3 c4 c5 117.6(19) . . ?
c9 c4 c5 112.8(16) . . ?
c15 c16 c17 121.9(19) . . ?
c15 c16 i2 118.1(15) . . ?
c17 c16 i2 119.7(14) . . ?
c9 c8 c7 118.1(19) . . ?
n1 c5 c6 116.5(17) . . ?
n1 c5 c4 121.2(17) . . ?
c6 c5 c4 122.2(17) . . ?
c27 c26 c25 122.5(18) . . ?
c10 n2 c14 118.0(17) . . ?
c10 n2 zn1 132.4(15) . . ?
c14 n2 zn1 109.6(11) . . ?
c35 c34 c33 123.9(19) . . ?
c35 c34 i4 120.0(14) . . ?
c33 c34 i4 116.1(15) . . ?
c8 c9 c4 126.8(17) . . ?
c8 c9 cl1 116.4(16) . . ?
c4 c9 cl1 116.8(14) . . ?
c12 c13 c18 126(2) . . ?
c12 c13 c14 118.4(18) . . ?
c18 c13 c14 115.8(16) . . ?
c35 c36 c31 120.3(19) . . ?
c35 c36 cl4 118.9(16) . . ?
c31 c36 cl4 120.8(16) . . ?
n4 c32 c33 118.3(18) . . ?
n4 c32 c31 118.2(17) . . ?
c33 c32 c31 123.5(18) . . ?
c18 c17 c16 119.1(17) . . ?
c29 c30 c31 120.8(18) . . ?
n1 c1 c2 123.5(18) . . ?
n3 c19 c20 122.4(19) . . ?
n4 c28 c29 120.8(17) . . ?
c3 c2 c1 117.3(19) . . ?
o2 c15 c16 125.7(19) . . ?
o2 c15 c14 117.5(17) . . ?
c16 c15 c14 116.8(19) . . ?
c4 c3 c2 122(2) . . ?
n2 c14 c15 118.2(16) . . ?
n2 c14 c13 119.4(15) . . ?
c15 c14 c13 122.4(16) . . ?
c17 c18 c13 123.9(17) . . ?
c17 c18 cl2 116.5(15) . . ?
c13 c18 cl2 119.6(15) . . ?
n3 c23 c24 117.9(15) . . ?
n3 c23 c22 117.5(17) . . ?
c24 c23 c22 124.5(17) . . ?
c36 c35 c34 120(2) . . ?
c11 c12 c13 119(2) . . ?
c22 c21 c20 124(2) . . ?
c21 c20 c19 114.6(19) . . ?
c26 c27 c22 120.6(17) . . ?
c26 c27 cl3 121.5(16) . . ?
c22 c27 cl3 117.8(15) . . ?
c30 c29 c28 119.1(18) . . ?
c37 o7 c40 107(2) . . ?
o7 c37 c38 111(3) . . ?
c39 c40 o7 105(3) . . ?
c40 c39 c38 111(3) . . ?
c37 c38 c39 104(3) . . ?

loop_
_geom_bond_atom_site_label_1
_geom_bond_atom_site_label_2
_geom_bond_distance
_geom_bond_site_symmetry_2
_geom_bond_publ_flag
i1 c7 2.027(19) . ?
i3 c25 2.078(18) . ?
i2 c16 2.05(2) . ?
i4 c34 2.099(19) . ?
zn1 o5 2.022(14) . ?
zn1 n1 2.039(14) . ?
zn1 n2 2.040(16) . ?
zn1 o2 2.060(12) . ?
zn1 o1 2.085(13) . ?
zn2 o4 1.994(13) . ?
zn2 o6 2.045(14) . ?
zn2 o3 2.055(12) . ?
zn2 n3 2.078(15) . ?
zn2 n4 2.098(16) . ?
cl4 c36 1.75(2) . ?
cl2 c18 1.752(18) . ?
cl1 c9 1.753(19) . ?
o2 c15 1.29(2) . ?
o1 c6 1.32(2) . ?
n3 c19 1.28(2) . ?
n3 c23 1.38(2) . ?
o3 c24 1.32(2) . ?
c25 c24 1.37(2) . ?
c25 c26 1.39(3) . ?
n4 c28 1.31(2) . ?
n4 c32 1.37(2) . ?
c31 c36 1.41(3) . ?
c31 c32 1.43(3) . ?
c31 c30 1.44(2) . ?
n1 c1 1.31(2) . ?
n1 c5 1.32(2) . ?
c6 c5 1.44(2) . ?
c6 c7 1.44(2) . ?
c33 o4 1.29(2) . ?
c33 c32 1.40(3) . ?
c33 c34 1.41(2) . ?
c7 c8 1.45(3) . ?
c11 c12 1.35(3) . ?
c11 c10 1.41(3) . ?
c24 c23 1.42(2) . ?
c22 c21 1.35(3) . ?
c22 c27 1.44(3) . ?
c22 c23 1.44(2) . ?
c10 n2 1.29(2) . ?
c4 c3 1.32(3) . ?
c4 c9 1.45(3) . ?
c4 c5 1.48(3) . ?
c16 c15 1.41(3) . ?
c16 c17 1.45(3) . ?
c8 c9 1.40(3) . ?
c26 c27 1.37(3) . ?
n2 c14 1.38(2) . ?
c34 c35 1.39(3) . ?
c13 c12 1.38(3) . ?
c13 c18 1.41(3) . ?
c13 c14 1.49(3) . ?
c36 c35 1.39(3) . ?
c17 c18 1.38(3) . ?
c30 c29 1.34(3) . ?
c1 c2 1.43(3) . ?
c19 c20 1.46(3) . ?
c28 c29 1.42(3) . ?
c2 c3 1.36(3) . ?
c15 c14 1.44(2) . ?
cl3 c27 1.735(19) . ?
c21 c20 1.38(3) . ?
o7 c37 1.39(3) . ?
o7 c40 1.51(3) . ?
c37 c38 1.45(4) . ?
c40 c39 1.41(4) . ?
c39 c38 1.45(4) . ?
